data_7220583
loop_
_publ_author_name
'Christensen, Mikkel A.'
'Rudebusch, Gabriel E.'
'Parker, Christian Richard'
'Andersen, Cecilie Lindholm'
'Kadziola, Anders'
'Haley, Michael M.'
'Hammerich, Ole'
'Nielsen, Mogens Brondsted'

_publ_section_title
;
 Diindenothienoacene--tetrathiafulvalene redox systems
;
_journal_name_full 'RSC Adv.'
_journal_paper_doi 10.1039/C5RA09581F
_journal_year 2015
_chemical_formula_sum 'C21 H18 S5'
_chemical_formula_weight 430.65
_chemical_name_systematic
; 
 ? 
;
_space_group_IT_number 2
_symmetry_cell_setting triclinic
_symmetry_space_group_name_Hall '-P 1'
_symmetry_space_group_name_H-M 'P -1'
_atom_sites_solution_hydrogens difmap
_atom_sites_solution_primary iterative
_atom_sites_solution_secondary difmap
_audit_creation_method SHELXL-97
_audit_update_record
;
2015-03-26 deposited with the CCDC.
2015-05-27 downloaded from the CCDC.
;
_cell_angle_alpha 72.100(4)
_cell_angle_beta 87.594(4)
_cell_angle_gamma 83.656(4)
_cell_formula_units_Z 2
_cell_length_a 5.1226(6)
_cell_length_b 12.4200(16)
_cell_length_c 16.585(2)
_cell_measurement_reflns_used 14679
_cell_measurement_temperature 122(2)
_cell_measurement_theta_max 26.96
_cell_measurement_theta_min 2.46
_cell_volume 997.9(2)
_computing_cell_refinement 'APEX2 v.2013.6-2, Bruker/Nonius'
_computing_data_collection 'APEX2 v.2013.6-2, Bruker/Nonius'
_computing_data_reduction 'APEX2 v.2013.6-2, Bruker/Nonius'
_computing_molecular_graphics 'ORTEP-II (Johnson, 1976)'
_computing_structure_refinement 'SHELXL-97 (Sheldrick, 1997)'
_computing_structure_solution 'APEX2 v.2013.6-2, Bruker/Nonius'
_diffrn_ambient_temperature 122(2)
_diffrn_measured_fraction_theta_full 0.929
_diffrn_measured_fraction_theta_max 0.929
_diffrn_measurement_device_type 'Bruker D8 Venture'
_diffrn_radiation_monochromator graphite
_diffrn_radiation_source 'fine-focus sealed tube'
_diffrn_radiation_type MoK\a
_diffrn_radiation_wavelength 0.71073
_diffrn_reflns_av_R_equivalents 0.1189
_diffrn_reflns_av_sigmaI/netI 0.1182
_diffrn_reflns_limit_h_max 6
_diffrn_reflns_limit_h_min -5
_diffrn_reflns_limit_k_max 15
_diffrn_reflns_limit_k_min -15
_diffrn_reflns_limit_l_max 21
_diffrn_reflns_limit_l_min -21
_diffrn_reflns_number 14679
_diffrn_reflns_theta_full 26.96
_diffrn_reflns_theta_max 26.96
_diffrn_reflns_theta_min 2.46
_exptl_absorpt_coefficient_mu 0.584
_exptl_absorpt_correction_T_max 0.7455
_exptl_absorpt_correction_T_min 0.6213
_exptl_absorpt_correction_type multi-scan
_exptl_crystal_density_diffrn 1.433
_exptl_crystal_density_method 'not measured'
_exptl_crystal_F_000 448
_refine_diff_density_max 1.274
_refine_diff_density_min -1.285
_refine_diff_density_rms 0.176
_refine_ls_extinction_method none
_refine_ls_goodness_of_fit_ref 1.088
_refine_ls_hydrogen_treatment constr
_refine_ls_matrix_type full
_refine_ls_number_parameters 275
_refine_ls_number_reflns 4043
_refine_ls_number_restraints 564
_refine_ls_restrained_S_all 1.036
_refine_ls_R_factor_all 0.1822
_refine_ls_R_factor_gt 0.1261
_refine_ls_shift/su_max 0.019
_refine_ls_shift/su_mean 0.001
_refine_ls_structure_factor_coef Fsqd
_refine_ls_weighting_details 'calc w=1/[\s^2^(Fo^2^)+(0.0714P)^2^+27.7880P] where P=(Fo^2^+2Fc^2^)/3'
_refine_ls_weighting_scheme calc
_refine_ls_wR_factor_gt 0.2849
_refine_ls_wR_factor_ref 0.3122
_reflns_number_gt 2616
_reflns_number_total 4043
_reflns_threshold_expression >2sigma(I)
_cod_data_source_file c5ra09581f2.cif
_cod_data_source_block mo_d8v944_0m
_cod_database_code 7220583

loop_
_symmetry_equiv_pos_as_xyz
'x, y, z'
'-x, -y, -z'

loop_
_atom_site_label
_atom_site_type_symbol
_atom_site_fract_x
_atom_site_fract_y
_atom_site_fract_z
_atom_site_U_iso_or_equiv
_atom_site_adp_type
_atom_site_occupancy
_atom_site_symmetry_multiplicity
_atom_site_calc_flag
_atom_site_refinement_flags
_atom_site_disorder_assembly
_atom_site_disorder_group
S1 S 1.2562(5) 0.5942(2) 0.76675(15) 0.0184(5) Uani 1 1 d U A .
S2 S 0.8840(5) 0.65557(19) 0.61989(14) 0.0159(5) Uani 1 1 d U A .
S3 S -0.1362(5) 0.96607(18) 0.39316(14) 0.0143(5) Uani 1 1 d U . .
S4 S 0.5929(5) 0.84174(19) 0.66822(15) 0.0170(4) Uani 1 1 d U A .
S5 S 0.9199(5) 0.8022(2) 0.82483(15) 0.0217(5) Uani 1 1 d DU . .
C1 C 0.613(2) 0.3480(9) 0.9951(6) 0.0249(15) Uani 1 1 d U . .
H1A H 0.6897 0.3728 1.0388 0.037 Uiso 1 1 calc R . .
H1B H 0.5590 0.2715 1.0205 0.037 Uiso 1 1 calc R . .
H1C H 0.4602 0.4009 0.9706 0.037 Uiso 1 1 calc R . .
C2 C 0.815(2) 0.3462(8) 0.9265(6) 0.0210(10) Uani 1 1 d U . .
H2A H 0.7375 0.3199 0.8831 0.025 Uiso 1 1 calc R . .
H2B H 0.9668 0.2911 0.9514 0.025 Uiso 1 1 calc R . .
C3 C 0.912(2) 0.4626(8) 0.8838(6) 0.0198(9) Uani 1 1 d U . .
H3A H 0.9857 0.4897 0.9273 0.024 Uiso 1 1 calc R . .
H3B H 0.7604 0.5174 0.8578 0.024 Uiso 1 1 calc R . .
C4 C 1.121(2) 0.4599(8) 0.8154(6) 0.0193(8) Uani 1 1 d U . .
H4A H 1.0424 0.4367 0.7705 0.023 Uiso 1 1 calc R . .
H4B H 1.2659 0.4013 0.8409 0.023 Uiso 1 1 calc R . .
C5 C 0.983(2) 0.6789(8) 0.7127(6) 0.0180(6) Uani 1 1 d U . .
C6 C 0.6235(19) 0.7631(8) 0.5956(6) 0.0162(6) Uani 1 1 d U . .
C7 C 0.4624(19) 0.7881(7) 0.5280(6) 0.0152(6) Uani 1 1 d U A .
C8 C 0.2398(19) 0.8789(7) 0.5035(6) 0.0149(6) Uani 1 1 d U . .
C9 C 0.1038(19) 0.9713(7) 0.5273(6) 0.0145(7) Uani 1 1 d U . .
C10 C 0.4682(19) 0.7258(7) 0.4652(6) 0.0152(6) Uani 1 1 d U . .
C11 C 0.6365(19) 0.6350(7) 0.4543(6) 0.0155(7) Uani 1 1 d U A .
H11 H 0.7814 0.6034 0.4911 0.019 Uiso 1 1 calc R . .
C12 C 0.5889(19) 0.5906(7) 0.3881(6) 0.0157(8) Uani 1 1 d U . .
H12 H 0.6997 0.5274 0.3812 0.019 Uiso 1 1 calc R A .
C13 C 0.3827(19) 0.6384(7) 0.3332(6) 0.0156(8) Uani 1 1 d U A .
H13 H 0.3547 0.6080 0.2886 0.019 Uiso 1 1 calc R . .
C14 C 0.2149(19) 0.7304(7) 0.3420(6) 0.0155(7) Uani 1 1 d U . .
H14 H 0.0722 0.7621 0.3043 0.019 Uiso 1 1 calc R A .
C15 C 0.2606(19) 0.7752(7) 0.4074(6) 0.0150(6) Uani 1 1 d U A .
C16 C 0.1275(19) 0.8683(7) 0.4320(6) 0.0149(6) Uani 1 1 d U A .
C17 C 0.849(2) 0.7655(8) 0.7351(6) 0.0186(6) Uani 1 1 d DU A .
C18A C 0.690(4) 0.9265(14) 0.8140(10) 0.0207(7) Uani 0.516(10) 1 d PDU A 1
H18A H 0.7306 0.9879 0.7622 0.025 Uiso 0.516(10) 1 calc PR A 1
H18B H 0.5090 0.9083 0.8096 0.025 Uiso 0.516(10) 1 calc PR A 1
C19A C 0.714(4) 0.9650(13) 0.8926(10) 0.0217(8) Uani 0.516(10) 1 d PDU A 1
H19A H 0.6315 0.9119 0.9416 0.026 Uiso 0.516(10) 1 calc PR A 1
H19B H 0.9027 0.9615 0.9055 0.026 Uiso 0.516(10) 1 calc PR A 1
C20A C 0.586(3) 1.0846(13) 0.8806(12) 0.0219(8) Uani 0.516(10) 1 d PDU A 1
H20A H 0.6814 1.1379 0.8350 0.026 Uiso 0.516(10) 1 calc PR A 1
H20B H 0.6071 1.1041 0.9335 0.026 Uiso 0.516(10) 1 calc PR A 1
C21A C 0.295(3) 1.1036(17) 0.8586(14) 0.0239(13) Uani 0.516(10) 1 d PDU A 1
H21A H 0.2712 1.0864 0.8056 0.036 Uiso 0.516(10) 1 calc PR A 1
H21B H 0.2287 1.1830 0.8516 0.036 Uiso 0.516(10) 1 calc PR A 1
H21C H 0.1967 1.0535 0.9043 0.036 Uiso 0.516(10) 1 calc PR A 1
C18B C 0.634(4) 0.8934(13) 0.8396(12) 0.0212(7) Uani 0.484(10) 1 d PDU A 2
H18C H 0.4762 0.8628 0.8265 0.025 Uiso 0.484(10) 1 calc PR A 2
H18D H 0.6225 0.8893 0.9002 0.025 Uiso 0.484(10) 1 calc PR A 2
C19B C 0.626(4) 1.0185(13) 0.7867(11) 0.0217(8) Uani 0.484(10) 1 d PDU A 2
H19C H 0.6430 1.0230 0.7261 0.026 Uiso 0.484(10) 1 calc PR A 2
H19D H 0.7795 1.0505 0.8014 0.026 Uiso 0.484(10) 1 calc PR A 2
C20B C 0.375(4) 1.0926(16) 0.7988(11) 0.0218(8) Uani 0.484(10) 1 d PDU A 2
H20C H 0.3757 1.1700 0.7582 0.026 Uiso 0.484(10) 1 calc PR A 2
H20D H 0.2188 1.0593 0.7877 0.026 Uiso 0.484(10) 1 calc PR A 2
C21B C 0.364(5) 1.0989(18) 0.8901(11) 0.0230(13) Uani 0.484(10) 1 d PDU A 2
H21D H 0.4048 1.0225 0.9297 0.034 Uiso 0.484(10) 1 calc PR A 2
H21E H 0.1872 1.1296 0.9022 0.034 Uiso 0.484(10) 1 calc PR A 2
H21F H 0.4922 1.1486 0.8964 0.034 Uiso 0.484(10) 1 calc PR A 2

loop_
_atom_site_aniso_label
_atom_site_aniso_U_11
_atom_site_aniso_U_22
_atom_site_aniso_U_33
_atom_site_aniso_U_23
_atom_site_aniso_U_13
_atom_site_aniso_U_12
S1 0.0092(10) 0.0232(9) 0.0220(9) -0.0058(7) -0.0038(7) 0.0002(7)
S2 0.0097(9) 0.0191(8) 0.0198(8) -0.0078(6) -0.0028(6) 0.0018(6)
S3 0.0097(10) 0.0167(8) 0.0181(9) -0.0081(7) -0.0033(7) 0.0009(7)
S4 0.0114(8) 0.0205(7) 0.0203(8) -0.0093(6) -0.0038(6) 0.0028(6)
S5 0.0162(10) 0.0272(9) 0.0224(9) -0.0097(7) -0.0055(7) 0.0024(7)
C1 0.016(3) 0.029(3) 0.028(3) -0.005(2) -0.002(2) -0.004(2)
C2 0.0127(18) 0.0249(17) 0.0244(17) -0.0059(16) -0.0026(16) -0.0015(16)
C3 0.0115(15) 0.0241(14) 0.0231(15) -0.0063(13) -0.0027(13) -0.0008(13)
C4 0.0115(14) 0.0235(13) 0.0225(13) -0.0067(12) -0.0029(12) 0.0000(12)
C5 0.0114(10) 0.0221(9) 0.0210(9) -0.0080(8) -0.0036(8) 0.0011(8)
C6 0.0104(10) 0.0195(9) 0.0199(9) -0.0084(8) -0.0031(8) 0.0012(8)
C7 0.0099(10) 0.0180(9) 0.0192(9) -0.0084(8) -0.0027(8) 0.0008(8)
C8 0.0098(11) 0.0176(10) 0.0189(10) -0.0082(9) -0.0028(9) 0.0004(9)
C9 0.0095(13) 0.0172(12) 0.0185(12) -0.0082(11) -0.0026(11) 0.0002(11)
C10 0.0100(11) 0.0179(10) 0.0193(10) -0.0082(9) -0.0024(9) 0.0003(9)
C11 0.0103(12) 0.0181(11) 0.0196(11) -0.0083(10) -0.0023(11) 0.0004(11)
C12 0.0106(13) 0.0181(12) 0.0198(12) -0.0082(11) -0.0019(11) 0.0005(11)
C13 0.0107(13) 0.0182(12) 0.0197(12) -0.0084(11) -0.0023(11) 0.0004(11)
C14 0.0105(12) 0.0180(12) 0.0195(12) -0.0081(10) -0.0024(11) 0.0005(11)
C15 0.0100(11) 0.0176(10) 0.0191(10) -0.0083(9) -0.0024(9) 0.0004(9)
C16 0.0098(11) 0.0175(10) 0.0189(10) -0.0081(9) -0.0027(9) 0.0002(9)
C17 0.0123(9) 0.0228(9) 0.0213(9) -0.0083(8) -0.0042(8) 0.0014(8)
C18A 0.0149(11) 0.0254(11) 0.0224(11) -0.0090(10) -0.0049(10) 0.0019(10)
C19A 0.0159(13) 0.0267(12) 0.0230(12) -0.0092(11) -0.0052(11) 0.0018(11)
C20A 0.0160(14) 0.0268(13) 0.0233(13) -0.0089(12) -0.0051(12) 0.0018(12)
C21A 0.017(2) 0.029(2) 0.025(2) -0.009(2) -0.006(2) 0.003(2)
C18B 0.0154(12) 0.0261(12) 0.0227(12) -0.0089(11) -0.0050(11) 0.0018(11)
C19B 0.0158(13) 0.0267(12) 0.0231(12) -0.0090(11) -0.0051(11) 0.0019(11)
C20B 0.0159(14) 0.0267(13) 0.0232(13) -0.0088(12) -0.0053(12) 0.0018(12)
C21B 0.017(2) 0.029(2) 0.024(2) -0.009(2) -0.007(2) 0.002(2)

loop_
_atom_type_symbol
_atom_type_description
_atom_type_scat_dispersion_real
_atom_type_scat_dispersion_imag
_atom_type_scat_source
C C 0.0033 0.0016 'International Tables Vol C Tables 4.2.6.8 and 6.1.1.4'
H H 0.0000 0.0000 'International Tables Vol C Tables 4.2.6.8 and 6.1.1.4'
S S 0.1246 0.1234 'International Tables Vol C Tables 4.2.6.8 and 6.1.1.4'

loop_
_geom_angle_atom_site_label_1
_geom_angle_atom_site_label_2
_geom_angle_atom_site_label_3
_geom_angle
_geom_angle_site_symmetry_1
_geom_angle_site_symmetry_3
C5 S1 C4 101.4(5) . .
C6 S2 C5 97.1(4) . .
C16 S3 C9 90.7(4) . 2_576
C17 S4 C6 97.6(4) . .
C17 S5 C18A 101.3(6) . .
C17 S5 C18B 104.4(7) . .
C18A S5 C18B 18.6(8) . .
C2 C1 H1A 109.5 . .
C2 C1 H1B 109.5 . .
H1A C1 H1B 109.5 . .
C2 C1 H1C 109.5 . .
H1A C1 H1C 109.5 . .
H1B C1 H1C 109.5 . .
C1 C2 C3 112.8(8) . .
C1 C2 H2A 109.0 . .
C3 C2 H2A 109.0 . .
C1 C2 H2B 109.0 . .
C3 C2 H2B 109.0 . .
H2A C2 H2B 107.8 . .
C2 C3 C4 112.7(8) . .
C2 C3 H3A 109.1 . .
C4 C3 H3A 109.1 . .
C2 C3 H3B 109.1 . .
C4 C3 H3B 109.1 . .
H3A C3 H3B 107.8 . .
C3 C4 S1 114.5(7) . .
C3 C4 H4A 108.6 . .
S1 C4 H4A 108.6 . .
C3 C4 H4B 108.6 . .
S1 C4 H4B 108.6 . .
H4A C4 H4B 107.6 . .
C17 C5 S1 124.5(8) . .
C17 C5 S2 117.0(7) . .
S1 C5 S2 118.4(5) . .
C7 C6 S2 125.6(7) . .
C7 C6 S4 122.0(7) . .
S2 C6 S4 112.3(5) . .
C6 C7 C10 126.0(8) . .
C6 C7 C8 128.2(8) . .
C10 C7 C8 105.8(8) . .
C16 C8 C9 110.4(8) . .
C16 C8 C7 107.1(8) . .
C9 C8 C7 142.4(8) . .
C9 C9 C8 113.1(10) 2_576 .
C9 C9 S3 111.2(8) 2_576 2_576
C8 C9 S3 135.7(7) . 2_576
C11 C10 C15 119.6(8) . .
C11 C10 C7 131.9(9) . .
C15 C10 C7 108.5(8) . .
C10 C11 C12 119.2(9) . .
C10 C11 H11 120.4 . .
C12 C11 H11 120.4 . .
C13 C12 C11 120.5(8) . .
C13 C12 H12 119.7 . .
C11 C12 H12 119.7 . .
C12 C13 C14 121.2(9) . .
C12 C13 H13 119.4 . .
C14 C13 H13 119.4 . .
C13 C14 C15 118.7(9) . .
C13 C14 H14 120.6 . .
C15 C14 H14 120.6 . .
C14 C15 C10 120.7(8) . .
C14 C15 C16 131.9(9) . .
C10 C15 C16 107.4(8) . .
C8 C16 C15 111.3(8) . .
C8 C16 S3 114.6(7) . .
C15 C16 S3 134.2(7) . .
C5 C17 S4 115.9(7) . .
C5 C17 S5 123.6(8) . .
S4 C17 S5 120.5(5) . .
C19A C18A S5 107.8(10) . .
C19A C18A H18A 110.2 . .
S5 C18A H18A 110.2 . .
C19A C18A H18B 110.2 . .
S5 C18A H18B 110.2 . .
H18A C18A H18B 108.5 . .
C20A C19A C18A 112.4(12) . .
C20A C19A H19A 109.1 . .
C18A C19A H19A 109.1 . .
C20A C19A H19B 109.1 . .
C18A C19A H19B 109.1 . .
H19A C19A H19B 107.9 . .
C19A C20A C21A 115.1(13) . .
C19A C20A H20A 108.5 . .
C21A C20A H20A 108.5 . .
C19A C20A H20B 108.5 . .
C21A C20A H20B 108.5 . .
H20A C20A H20B 107.5 . .
C19B C18B S5 116.1(12) . .
C19B C18B H18C 108.3 . .
S5 C18B H18C 108.3 . .
C19B C18B H18D 108.3 . .
S5 C18B H18D 108.3 . .
H18C C18B H18D 107.4 . .
C18B C19B C20B 114.5(14) . .
C18B C19B H19C 108.6 . .
C20B C19B H19C 108.6 . .
C18B C19B H19D 108.6 . .
C20B C19B H19D 108.6 . .
H19C C19B H19D 107.6 . .
C21B C20B C19B 109.4(13) . .
C21B C20B H20C 109.8 . .
C19B C20B H20C 109.8 . .
C21B C20B H20D 109.8 . .
C19B C20B H20D 109.8 . .
H20C C20B H20D 108.2 . .
C20B C21B H21D 109.5 . .
C20B C21B H21E 109.5 . .
H21D C21B H21E 109.5 . .
C20B C21B H21F 109.5 . .
H21D C21B H21F 109.5 . .
H21E C21B H21F 109.5 . .

loop_
_geom_bond_atom_site_label_1
_geom_bond_atom_site_label_2
_geom_bond_distance
_geom_bond_site_symmetry_2
S1 C5 1.751(10) .
S1 C4 1.815(10) .
S2 C6 1.746(9) .
S2 C5 1.755(10) .
S3 C16 1.716(9) .
S3 C9 1.747(9) 2_576
S4 C17 1.745(10) .
S4 C6 1.762(9) .
S5 C17 1.748(10) .
S5 C18A 1.802(13) .
S5 C18B 1.806(15) .
C1 C2 1.508(14) .
C1 H1A 0.9800 .
C1 H1B 0.9800 .
C1 H1C 0.9800 .
C2 C3 1.528(13) .
C2 H2A 0.9900 .
C2 H2B 0.9900 .
C3 C4 1.532(13) .
C3 H3A 0.9900 .
C3 H3B 0.9900 .
C4 H4A 0.9900 .
C4 H4B 0.9900 .
C5 C17 1.353(13) .
C6 C7 1.356(13) .
C7 C10 1.475(12) .
C7 C8 1.487(12) .
C8 C16 1.386(13) .
C8 C9 1.428(12) .
C9 C9 1.406(18) 2_576
C9 S3 1.747(9) 2_576
C10 C11 1.394(12) .
C10 C15 1.416(13) .
C11 C12 1.412(12) .
C11 H11 0.9500 .
C12 C13 1.381(13) .
C12 H12 0.9500 .
C13 C14 1.393(12) .
C13 H13 0.9500 .
C14 C15 1.401(13) .
C14 H14 0.9500 .
C15 C16 1.436(12) .
C18A C19A 1.533(13) .
C18A H18A 0.9900 .
C18A H18B 0.9900 .
C19A C20A 1.514(13) .
C19A H19A 0.9900 .
C19A H19B 0.9900 .
C20A C21A 1.529(13) .
C20A H20A 0.9900 .
C20A H20B 0.9900 .
C21A H21A 0.9800 .
C21A H21B 0.9800 .
C21A H21C 0.9800 .
C18B C19B 1.529(14) .
C18B H18C 0.9900 .
C18B H18D 0.9900 .
C19B C20B 1.538(13) .
C19B H19C 0.9900 .
C19B H19D 0.9900 .
C20B C21B 1.538(13) .
C20B H20C 0.9900 .
C20B H20D 0.9900 .
C21B H21D 0.9800 .
C21B H21E 0.9800 .
C21B H21F 0.9800 .
